data_4128312
loop_
_publ_author_name
'Min, Long'
'Lin, Xiaohong'
'Li, Chuang-Chuang'

_publ_section_title
;
 Asymmetric Total Synthesis of (-)-Vinigrol.
;
_journal_issue 40
_journal_name_full 'Journal of the American Chemical Society'
_journal_page_first 15773
_journal_page_last 15778
_journal_paper_doi 10.1021/jacs.9b08983
_journal_volume 141
_journal_year 2019
_chemical_absolute_configuration syn
_chemical_formula_moiety 'C21 H32 O4'
_chemical_formula_sum 'C21 H32 O4'
_chemical_formula_weight 348.46
_space_group_crystal_system monoclinic
_space_group_IT_number 4
_space_group_name_Hall 'P 2yb'
_space_group_name_H-M_alt 'P 1 21 1'
_symmetry_space_group_name_Hall 'P 2yb'
_symmetry_space_group_name_H-M 'P 1 21 1'
_atom_sites_solution_hydrogens mixed
_atom_sites_solution_primary dual
_audit_creation_date 2019-04-24
_audit_creation_method
;
Olex2 1.2
(compiled 2018.05.29 svn.r3508 for OlexSys, GUI svn.r5506)
;
_cell_angle_alpha 90
_cell_angle_beta 99.1840(10)
_cell_angle_gamma 90
_cell_formula_units_Z 4
_cell_length_a 9.1839(4)
_cell_length_b 10.4178(5)
_cell_length_c 19.8431(8)
_cell_measurement_reflns_used 9723
_cell_measurement_temperature 100
_cell_measurement_theta_max 53.40
_cell_measurement_theta_min 4.81
_cell_volume 1874.17(14)
_computing_cell_refinement 'SAINT V8.38A (?, 2016)'
_computing_data_reduction 'SAINT V8.38A (?, 2016)'
_computing_molecular_graphics 'Olex2 (Dolomanov et al., 2009)'
_computing_publication_material 'Olex2 (Dolomanov et al., 2009)'
_computing_structure_refinement 'ShelXL (Sheldrick, 2015)'
_computing_structure_solution 'ShelXT (Sheldrick, 2015)'
_diffrn_ambient_temperature 100.0
_diffrn_detector 'Bruker PHOTO 100 area detector'
_diffrn_detector_area_resol_mean 7.9
_diffrn_detector_type 'CCD area detector'
_diffrn_measured_fraction_theta_full 0.996
_diffrn_measured_fraction_theta_max 0.996
_diffrn_measurement_device 'three-circle diffractometer'
_diffrn_measurement_device_type 'Bruker PHOTO 100 area detector'
_diffrn_measurement_method '\w and \f scans'
_diffrn_radiation_monochromator 'mirror optics'
_diffrn_radiation_probe x-ray
_diffrn_radiation_type CuK\a
_diffrn_radiation_wavelength 1.54178
_diffrn_reflns_av_R_equivalents 0.0686
_diffrn_reflns_av_unetI/netI 0.0657
_diffrn_reflns_Laue_measured_fraction_full 0.996
_diffrn_reflns_Laue_measured_fraction_max 0.996
_diffrn_reflns_limit_h_max 9
_diffrn_reflns_limit_h_min -9
_diffrn_reflns_limit_k_max 10
_diffrn_reflns_limit_k_min -10
_diffrn_reflns_limit_l_max 18
_diffrn_reflns_limit_l_min -20
_diffrn_reflns_number 16065
_diffrn_reflns_point_group_measured_fraction_full 0.989
_diffrn_reflns_point_group_measured_fraction_max 0.989
_diffrn_reflns_theta_full 53.496
_diffrn_reflns_theta_max 53.496
_diffrn_reflns_theta_min 4.808
_diffrn_source 'microfocus sealed X-ray tube'
_diffrn_source_type 'Incoatec I\ms'
_diffrn_standards_number 0
_exptl_absorpt_coefficient_mu 0.667
_exptl_absorpt_correction_T_max 0.7505
_exptl_absorpt_correction_T_min 0.4839
_exptl_absorpt_correction_type multi-scan
_exptl_absorpt_process_details
'SADABS-2016/2 (Bruker,2016/2) was used for absorption correction. wR2(int) was 0.1359 before and 0.0831 after correction. The Ratio of minimum to maximum transmission is 0.6448. The \l/2 correction factor is Not present.'
_exptl_crystal_colour colourless
_exptl_crystal_colour_primary colourless
_exptl_crystal_density_diffrn 1.235
_exptl_crystal_description block
_exptl_crystal_F_000 760
_exptl_crystal_size_max 0.4
_exptl_crystal_size_mid 0.04
_exptl_crystal_size_min 0.02
_refine_diff_density_max 0.244
_refine_diff_density_min -0.300
_refine_diff_density_rms 0.060
_refine_ls_abs_structure_details
;
 Refined as an inversion twin.
;
_refine_ls_abs_structure_Flack 0.2(4)
_refine_ls_extinction_coef 0.0072(13)
_refine_ls_extinction_expression Fc^*^=kFc[1+0.001xFc^2^\l^3^/sin(2\q)]^-1/4^
_refine_ls_extinction_method 'SHELXL-2018/3 (Sheldrick 2018)'
_refine_ls_goodness_of_fit_ref 1.055
_refine_ls_hydrogen_treatment constr
_refine_ls_matrix_type full
_refine_ls_number_parameters 463
_refine_ls_number_reflns 4400
_refine_ls_number_restraints 1
_refine_ls_restrained_S_all 1.055
_refine_ls_R_factor_all 0.0721
_refine_ls_R_factor_gt 0.0602
_refine_ls_shift/su_max 0.000
_refine_ls_shift/su_mean 0.000
_refine_ls_structure_factor_coef Fsqd
_refine_ls_weighting_details 'w=1/[\s^2^(Fo^2^)+(0.1111P)^2^] where P=(Fo^2^+2Fc^2^)/3'
_refine_ls_weighting_scheme calc
_refine_ls_wR_factor_gt 0.1442
_refine_ls_wR_factor_ref 0.1538
_reflns_Friedel_coverage 0.858
_reflns_Friedel_fraction_full 0.981
_reflns_Friedel_fraction_max 0.981
_reflns_number_gt 3831
_reflns_number_total 4400
_reflns_threshold_expression 'I > 2\s(I)'
_cod_data_source_file ja9b08983_si_003.cif
_cod_data_source_block cxy0712_0m
_cod_database_code 4128312
_shelx_shelxl_version_number 2018/3
_shelx_space_group_comment
;
The symmetry employed for this shelxl refinement is uniquely defined
by the following loop, which should always be used as a source of
symmetry information in preference to the above space-group names.
They are only intended as comments.
;
_shelx_estimated_absorpt_t_max 0.987
_shelx_estimated_absorpt_t_min 0.776
_olex2_refinement_description
;
1. Twinned data refinement
 Scales: 0.8(4)
 0.2(4)
2. Fixed Uiso
 At 1.2 times of:
  All C(H) groups, All C(H,H) groups
 At 1.5 times of:
  All C(H,H,H) groups, All O(H) groups
3.a Riding coordinates:
 O4(H4), O8(H8A)
3.b Ternary CH refined with riding coordinates:
 C8(H8), C18(H18), C12(H12), C15(H15), C4(H4A), C6(H6), C11(H11), C27(H27),
 C36(H36), C29(H29), C25(H25), C39(H39), C33(H33), C32(H32)
3.c Secondary CH2 refined with riding coordinates:
 C10(H10A,H10B), C14(H14A,H14B), C13(H13A,H13B), C9(H9A,H9B), C31(H31A,H31B),
 C35(H35A,H35B), C34(H34A,H34B), C30(H30A,H30B)
3.d Aromatic/amide H refined with riding coordinates:
 C7(H7), C28(H28)
3.e Idealised Me refined as rotating group:
 C17(H17A,H17B,H17C), C21(H21A,H21B,H21C), C19(H19A,H19B,H19C), C16(H16A,H16B,
 H16C), C20(H20A,H20B,H20C), C37(H37A,H37B,H37C), C40(H40A,H40B,H40C), C42(H42A,
 H42B,H42C), C38(H38A,H38B,H38C), C41(H41A,H41B,H41C)
;
_olex2_submission_special_instructions 'No special instructions were received'

loop_
_space_group_symop_operation_xyz
'x, y, z'
'-x, y+1/2, -z'

loop_
_atom_site_label
_atom_site_type_symbol
_atom_site_fract_x
_atom_site_fract_y
_atom_site_fract_z
_atom_site_U_iso_or_equiv
_atom_site_adp_type
_atom_site_occupancy
_atom_site_site_symmetry_order
_atom_site_calc_flag
_atom_site_refinement_flags_posn
O4 O -0.1312(4) 0.6327(4) 0.48673(19) 0.0189(11) Uani 1 1 d .
H4 H -0.157184 0.709501 0.489844 0.028 Uiso 1 1 d R
O1 O 0.4365(4) 0.7216(4) 0.5334(2) 0.0219(11) Uani 1 1 d .
O3 O 0.2106(4) 0.3972(4) 0.5023(2) 0.0211(11) Uani 1 1 d .
O2 O 0.3638(5) 0.5709(5) 0.6008(2) 0.0307(13) Uani 1 1 d .
C8 C 0.0579(7) 0.7467(6) 0.3360(3) 0.0164(16) Uani 1 1 d .
H8 H -0.021378 0.702629 0.303768 0.020 Uiso 1 1 calc R
C10 C 0.2184(7) 0.5364(6) 0.3328(3) 0.0187(16) Uani 1 1 d .
H10A H 0.253940 0.517031 0.381466 0.022 Uiso 1 1 calc R
H10B H 0.295493 0.507309 0.306605 0.022 Uiso 1 1 calc R
C18 C 0.0530(7) 0.8873(6) 0.3136(3) 0.0191(16) Uani 1 1 d .
H18 H 0.086805 0.889427 0.268107 0.023 Uiso 1 1 calc R
C14 C -0.2749(7) 0.4553(6) 0.3648(3) 0.0221(17) Uani 1 1 d .
H14A H -0.369987 0.447179 0.333638 0.027 Uiso 1 1 calc R
H14B H -0.291790 0.430642 0.411164 0.027 Uiso 1 1 calc R
C2 C 0.2101(7) 0.6233(6) 0.4958(3) 0.0164(15) Uani 1 1 d .
C17 C 0.1116(8) 0.3446(7) 0.2648(4) 0.0273(18) Uani 1 1 d .
H17A H 0.144555 0.378384 0.223635 0.041 Uiso 1 1 calc GR
H17B H 0.022918 0.292271 0.251688 0.041 Uiso 1 1 calc GR
H17C H 0.189830 0.291676 0.290258 0.041 Uiso 1 1 calc GR
C12 C 0.0018(7) 0.4019(7) 0.3680(3) 0.0188(16) Uani 1 1 d .
H12 H 0.055596 0.321265 0.383919 0.023 Uiso 1 1 calc R
C3 C 0.1460(7) 0.4962(6) 0.4792(3) 0.0159(15) Uani 1 1 d .
C5 C -0.0853(7) 0.6123(6) 0.4212(3) 0.0178(15) Uani 1 1 d .
C1 C 0.3438(7) 0.6330(6) 0.5493(3) 0.0159(15) Uani 1 1 d .
C15 C -0.2243(6) 0.5953(6) 0.3660(3) 0.0170(16) Uani 1 1 d .
H15 H -0.194575 0.614198 0.320650 0.020 Uiso 1 1 calc R
C4 C -0.0008(7) 0.4851(6) 0.4319(3) 0.0168(16) Uani 1 1 d .
H4A H -0.062063 0.433178 0.459208 0.020 Uiso 1 1 calc R
C6 C 0.0158(6) 0.7272(6) 0.4089(3) 0.0155(15) Uani 1 1 d .
H6 H -0.039980 0.806161 0.417947 0.019 Uiso 1 1 calc R
C7 C 0.1520(6) 0.7270(6) 0.4620(3) 0.0164(16) Uani 1 1 d .
H7 H 0.200610 0.806748 0.472359 0.020 Uiso 1 1 calc R
C21 C 0.5672(7) 0.7414(7) 0.5835(4) 0.0286(18) Uani 1 1 d .
H21A H 0.625755 0.811417 0.568461 0.043 Uiso 1 1 calc GR
H21B H 0.626095 0.662554 0.588392 0.043 Uiso 1 1 calc GR
H21C H 0.538362 0.763758 0.627457 0.043 Uiso 1 1 calc GR
C19 C 0.1563(8) 0.9768(6) 0.3607(3) 0.0252(17) Uani 1 1 d .
H19A H 0.118301 0.988282 0.403721 0.038 Uiso 1 1 calc GR
H19B H 0.161249 1.060319 0.338418 0.038 Uiso 1 1 calc GR
H19C H 0.255118 0.938950 0.369942 0.038 Uiso 1 1 calc GR
C16 C -0.3493(7) 0.6861(7) 0.3747(3) 0.0240(17) Uani 1 1 d .
H16A H -0.427047 0.679887 0.334794 0.036 Uiso 1 1 calc GR
H16B H -0.311935 0.774264 0.379117 0.036 Uiso 1 1 calc GR
H16C H -0.389691 0.662583 0.415851 0.036 Uiso 1 1 calc GR
C13 C -0.1628(7) 0.3625(6) 0.3417(3) 0.0243(18) Uani 1 1 d .
H13A H -0.178962 0.359164 0.291218 0.029 Uiso 1 1 calc R
H13B H -0.180117 0.275257 0.358638 0.029 Uiso 1 1 calc R
C9 C 0.2035(7) 0.6821(6) 0.3250(3) 0.0195(16) Uani 1 1 d .
H9A H 0.220877 0.704417 0.278446 0.023 Uiso 1 1 calc R
H9B H 0.284093 0.721676 0.357412 0.023 Uiso 1 1 calc R
C11 C 0.0766(7) 0.4555(6) 0.3093(3) 0.0203(17) Uani 1 1 d .
H11 H 0.003612 0.512234 0.280647 0.024 Uiso 1 1 calc R
C20 C -0.1023(7) 0.9423(7) 0.3028(4) 0.0275(18) Uani 1 1 d .
H20A H -0.167586 0.887201 0.271282 0.041 Uiso 1 1 calc GR
H20B H -0.101148 1.028834 0.283515 0.041 Uiso 1 1 calc GR
H20C H -0.138297 0.946362 0.346661 0.041 Uiso 1 1 calc GR
O7 O 0.6661(4) 0.6266(4) -0.0584(2) 0.0190(11) Uani 1 1 d .
O8 O 0.4324(4) 0.3840(4) 0.04094(19) 0.0188(11) Uani 1 1 d .
H8A H 0.402344 0.311058 0.050461 0.028 Uiso 1 1 d R
O5 O 0.5653(5) 0.4802(4) -0.1718(2) 0.0247(12) Uani 1 1 d .
O6 O 0.7010(5) 0.3006(5) -0.1651(2) 0.0283(12) Uani 1 1 d .
C27 C 0.6722(6) 0.2848(6) 0.0511(3) 0.0146(16) Uani 1 1 d .
H27 H 0.610857 0.207669 0.057200 0.018 Uiso 1 1 calc R
C28 C 0.6740(6) 0.2920(6) -0.0244(3) 0.0156(16) Uani 1 1 d .
H28 H 0.689166 0.214435 -0.047407 0.019 Uiso 1 1 calc R
C36 C 0.5883(7) 0.4111(6) 0.1524(3) 0.0189(16) Uani 1 1 d .
H36 H 0.692614 0.396128 0.174416 0.023 Uiso 1 1 calc R
C23 C 0.6556(6) 0.4005(7) -0.0618(3) 0.0156(15) Uani 1 1 d .
C31 C 0.9524(7) 0.4739(6) 0.0600(3) 0.0221(17) Uani 1 1 d .
H31A H 1.053624 0.504544 0.057871 0.026 Uiso 1 1 calc R
H31B H 0.890886 0.495524 0.015811 0.026 Uiso 1 1 calc R
C35 C 0.5478(7) 0.5469(6) 0.1703(3) 0.0191(16) Uani 1 1 d .
H35A H 0.537830 0.550267 0.219231 0.023 Uiso 1 1 calc R
H35B H 0.450902 0.569412 0.143362 0.023 Uiso 1 1 calc R
C26 C 0.5838(6) 0.4007(6) 0.0740(3) 0.0155(15) Uani 1 1 d .
C34 C 0.6629(7) 0.6468(6) 0.1563(3) 0.0259(18) Uani 1 1 d .
H34A H 0.739472 0.654921 0.197287 0.031 Uiso 1 1 calc R
H34B H 0.614259 0.731343 0.147754 0.031 Uiso 1 1 calc R
C24 C 0.6482(6) 0.5254(6) -0.0280(3) 0.0128(15) Uani 1 1 d .
C22 C 0.6469(7) 0.3888(7) -0.1378(3) 0.0167(15) Uani 1 1 d .
C29 C 0.8306(7) 0.2514(6) 0.0902(3) 0.0175(16) Uani 1 1 d .
H29 H 0.831286 0.273616 0.139241 0.021 Uiso 1 1 calc R
C25 C 0.6240(7) 0.5296(6) 0.0454(3) 0.0146(15) Uani 1 1 d .
H25 H 0.531111 0.580552 0.043167 0.018 Uiso 1 1 calc R
C39 C 0.8593(7) 0.1058(6) 0.0872(3) 0.0201(16) Uani 1 1 d .
H39 H 0.855552 0.081594 0.038204 0.024 Uiso 1 1 calc R
C37 C 0.4933(7) 0.3109(7) 0.1807(3) 0.0237(17) Uani 1 1 d .
H37A H 0.513802 0.312313 0.230680 0.036 Uiso 1 1 calc GR
H37B H 0.516153 0.225611 0.164287 0.036 Uiso 1 1 calc GR
H37C H 0.388855 0.330178 0.165260 0.036 Uiso 1 1 calc GR
C40 C 0.7457(7) 0.0243(7) 0.1160(4) 0.0292(18) Uani 1 1 d .
H40A H 0.732039 0.058019 0.160695 0.044 Uiso 1 1 calc GR
H40B H 0.780427 -0.064653 0.121053 0.044 Uiso 1 1 calc GR
H40C H 0.651569 0.027178 0.084819 0.044 Uiso 1 1 calc GR
C42 C 0.5459(8) 0.4718(7) -0.2456(3) 0.0302(18) Uani 1 1 d .
H42A H 0.476261 0.538029 -0.265552 0.045 Uiso 1 1 calc GR
H42B H 0.507159 0.386899 -0.260200 0.045 Uiso 1 1 calc GR
H42C H 0.641069 0.484921 -0.260921 0.045 Uiso 1 1 calc GR
C33 C 0.7379(7) 0.6098(6) 0.0939(3) 0.0208(16) Uani 1 1 d .
H33 H 0.753025 0.691448 0.069352 0.025 Uiso 1 1 calc R
C30 C 0.9577(7) 0.3264(6) 0.0666(3) 0.0208(17) Uani 1 1 d .
H30A H 0.970248 0.291697 0.021467 0.025 Uiso 1 1 calc R
H30B H 1.048539 0.304808 0.098575 0.025 Uiso 1 1 calc R
C38 C 1.0009(8) 0.6566(7) 0.1425(4) 0.0298(19) Uani 1 1 d .
H38A H 1.096659 0.619518 0.161662 0.045 Uiso 1 1 calc GR
H38B H 0.961665 0.704840 0.178027 0.045 Uiso 1 1 calc GR
H38C H 1.013134 0.714434 0.104848 0.045 Uiso 1 1 calc GR
C32 C 0.8936(7) 0.5490(6) 0.1159(3) 0.0200(16) Uani 1 1 d .
H32 H 0.887372 0.488789 0.154599 0.024 Uiso 1 1 calc R
C41 C 1.0129(7) 0.0681(6) 0.1258(3) 0.0248(17) Uani 1 1 d .
H41A H 1.089263 0.113632 0.105943 0.037 Uiso 1 1 calc GR
H41B H 1.027023 -0.024664 0.121934 0.037 Uiso 1 1 calc GR
H41C H 1.019876 0.091526 0.174061 0.037 Uiso 1 1 calc GR

loop_
_atom_site_aniso_label
_atom_site_aniso_U_11
_atom_site_aniso_U_22
_atom_site_aniso_U_33
_atom_site_aniso_U_23
_atom_site_aniso_U_13
_atom_site_aniso_U_12
O4 0.022(2) 0.018(3) 0.017(2) 0.0012(19) 0.0050(18) -0.001(2)
O1 0.019(2) 0.021(3) 0.024(3) 0.003(2) -0.002(2) -0.003(2)
O3 0.023(3) 0.019(3) 0.020(3) 0.001(2) 0.000(2) 0.003(2)
O2 0.023(3) 0.039(3) 0.025(3) 0.012(3) -0.008(2) -0.010(2)
C8 0.019(4) 0.017(4) 0.013(4) -0.001(3) 0.001(3) -0.001(3)
C10 0.022(4) 0.019(4) 0.016(4) 0.001(3) 0.004(3) -0.001(3)
C18 0.027(4) 0.015(4) 0.016(4) 0.005(3) 0.006(3) -0.001(3)
C14 0.025(4) 0.022(4) 0.018(4) 0.003(3) 0.001(3) -0.004(3)
C2 0.018(4) 0.015(4) 0.015(4) 0.004(3) 0.003(3) 0.002(3)
C17 0.031(4) 0.022(4) 0.027(4) -0.001(3) 0.001(3) 0.007(3)
C12 0.022(4) 0.016(4) 0.017(4) -0.004(3) -0.002(3) 0.001(3)
C3 0.021(4) 0.014(4) 0.014(4) 0.000(3) 0.005(3) -0.001(3)
C5 0.020(4) 0.017(4) 0.017(4) -0.001(3) 0.005(3) -0.004(3)
C1 0.021(4) 0.011(4) 0.016(4) 0.004(3) 0.003(3) 0.004(3)
C15 0.015(4) 0.018(4) 0.018(4) 0.005(3) 0.003(3) -0.005(3)
C4 0.017(4) 0.016(4) 0.018(4) 0.003(3) 0.004(3) 0.000(3)
C6 0.015(4) 0.015(4) 0.017(4) 0.000(3) 0.003(3) 0.003(3)
C7 0.019(4) 0.019(4) 0.013(3) -0.003(3) 0.006(3) -0.011(3)
C21 0.019(4) 0.029(4) 0.035(4) -0.002(4) -0.001(3) -0.005(3)
C19 0.036(4) 0.015(4) 0.025(4) 0.006(3) 0.005(3) -0.003(3)
C16 0.021(4) 0.030(4) 0.020(4) 0.004(3) -0.001(3) -0.004(3)
C13 0.026(4) 0.018(4) 0.026(4) 0.002(3) -0.005(3) -0.007(3)
C9 0.022(4) 0.022(4) 0.014(4) -0.001(3) 0.003(3) 0.001(3)
C11 0.022(4) 0.016(4) 0.021(4) 0.004(3) -0.001(3) 0.004(3)
C20 0.037(5) 0.021(4) 0.026(4) 0.008(3) 0.008(3) 0.004(3)
O7 0.019(2) 0.021(3) 0.017(2) 0.002(2) 0.0027(19) 0.001(2)
O8 0.013(2) 0.020(3) 0.022(3) 0.001(2) -0.0016(19) -0.002(2)
O5 0.031(3) 0.024(3) 0.017(3) 0.000(2) 0.000(2) 0.013(2)
O6 0.035(3) 0.031(3) 0.018(3) -0.002(2) 0.002(2) 0.013(3)
C27 0.016(4) 0.014(4) 0.012(4) 0.001(3) 0.001(3) 0.000(3)
C28 0.010(3) 0.012(4) 0.024(4) -0.007(3) 0.000(3) 0.000(3)
C36 0.022(4) 0.019(4) 0.016(4) 0.001(3) 0.004(3) 0.004(3)
C23 0.009(3) 0.021(4) 0.017(4) -0.001(3) 0.002(3) 0.002(3)
C31 0.017(4) 0.025(4) 0.022(4) 0.004(3) -0.003(3) -0.007(3)
C35 0.026(4) 0.021(4) 0.011(4) -0.004(3) 0.004(3) -0.001(3)
C26 0.012(3) 0.017(4) 0.016(4) -0.006(3) 0.000(3) 0.000(3)
C34 0.036(4) 0.022(4) 0.020(4) -0.003(3) 0.004(3) 0.003(3)
C24 0.006(3) 0.017(4) 0.015(4) 0.003(3) 0.003(3) 0.000(3)
C22 0.013(3) 0.016(4) 0.020(4) -0.002(4) 0.000(3) -0.004(3)
C29 0.019(4) 0.018(4) 0.016(4) 0.002(3) 0.004(3) -0.001(3)
C25 0.016(3) 0.011(4) 0.016(4) -0.003(3) 0.001(3) 0.001(3)
C39 0.023(4) 0.024(4) 0.012(4) 0.001(3) -0.001(3) 0.005(3)
C37 0.028(4) 0.024(4) 0.020(4) -0.002(3) 0.006(3) -0.006(3)
C40 0.024(4) 0.023(4) 0.038(4) 0.011(3) -0.002(3) -0.002(4)
C42 0.039(4) 0.040(5) 0.010(4) -0.001(3) -0.001(3) 0.003(4)
C33 0.027(4) 0.012(4) 0.022(4) 0.002(3) -0.002(3) -0.002(3)
C30 0.017(4) 0.029(4) 0.016(4) 0.004(3) 0.001(3) -0.002(3)
C38 0.028(4) 0.032(5) 0.027(4) 0.001(3) -0.003(3) -0.014(3)
C32 0.021(4) 0.016(4) 0.022(4) 0.002(3) -0.001(3) -0.007(3)
C41 0.024(4) 0.020(4) 0.030(4) 0.006(3) 0.005(3) 0.008(3)

loop_
_atom_type_symbol
_atom_type_description
_atom_type_scat_dispersion_real
_atom_type_scat_dispersion_imag
_atom_type_scat_source
C C 0.0181 0.0091 'International Tables Vol C Tables 4.2.6.8 and 6.1.1.4'
H H 0.0000 0.0000 'International Tables Vol C Tables 4.2.6.8 and 6.1.1.4'
O O 0.0492 0.0322 'International Tables Vol C Tables 4.2.6.8 and 6.1.1.4'

loop_
_geom_angle_atom_site_label_1
_geom_angle_atom_site_label_2
_geom_angle_atom_site_label_3
_geom_angle
C5 O4 H4 109.5
C1 O1 C21 115.4(5)
C18 C8 H8 105.6
C18 C8 C6 113.0(5)
C18 C8 C9 111.3(5)
C6 C8 H8 105.6
C9 C8 H8 105.6
C9 C8 C6 114.9(5)
H10A C10 H10B 107.3
C9 C10 H10A 108.1
C9 C10 H10B 108.1
C9 C10 C11 116.7(5)
C11 C10 H10A 108.1
C11 C10 H10B 108.1
C8 C18 H18 106.5
C8 C18 C19 114.7(5)
C19 C18 H18 106.5
C20 C18 C8 112.7(5)
C20 C18 H18 106.5
C20 C18 C19 109.3(6)
H14A C14 H14B 107.8
C15 C14 H14A 109.0
C15 C14 H14B 109.0
C15 C14 C13 112.8(5)
C13 C14 H14A 109.0
C13 C14 H14B 109.0
C3 C2 C1 118.4(6)
C7 C2 C3 120.3(5)
C7 C2 C1 121.3(6)
H17A C17 H17B 109.5
H17A C17 H17C 109.5
H17B C17 H17C 109.5
C11 C17 H17A 109.5
C11 C17 H17B 109.5
C11 C17 H17C 109.5
C4 C12 H12 106.6
C4 C12 C13 106.2(5)
C4 C12 C11 119.0(5)
C13 C12 H12 106.6
C11 C12 H12 106.6
C11 C12 C13 111.3(5)
O3 C3 C2 121.1(5)
O3 C3 C4 119.3(5)
C2 C3 C4 119.5(5)
O4 C5 C15 109.0(5)
O4 C5 C4 102.5(5)
O4 C5 C6 107.1(5)
C15 C5 C6 114.8(5)
C4 C5 C15 109.9(5)
C4 C5 C6 112.7(5)
O1 C1 C2 111.3(5)
O2 C1 O1 124.2(6)
O2 C1 C2 124.5(6)
C14 C15 C5 109.4(5)
C14 C15 H15 107.5
C5 C15 H15 107.5
C16 C15 C14 111.2(5)
C16 C15 C5 113.6(5)
C16 C15 H15 107.5
C12 C4 H4A 103.1
C3 C4 C12 115.0(5)
C3 C4 C5 113.5(5)
C3 C4 H4A 103.1
C5 C4 C12 116.6(5)
C5 C4 H4A 103.1
C8 C6 H6 105.6
C5 C6 C8 119.0(5)
C5 C6 H6 105.6
C7 C6 C8 110.3(5)
C7 C6 C5 109.8(5)
C7 C6 H6 105.6
C2 C7 C6 125.1(6)
C2 C7 H7 117.5
C6 C7 H7 117.5
O1 C21 H21A 109.5
O1 C21 H21B 109.5
O1 C21 H21C 109.5
H21A C21 H21B 109.5
H21A C21 H21C 109.5
H21B C21 H21C 109.5
C18 C19 H19A 109.5
C18 C19 H19B 109.5
C18 C19 H19C 109.5
H19A C19 H19B 109.5
H19A C19 H19C 109.5
H19B C19 H19C 109.5
C15 C16 H16A 109.5
C15 C16 H16B 109.5
C15 C16 H16C 109.5
H16A C16 H16B 109.5
H16A C16 H16C 109.5
H16B C16 H16C 109.5
C14 C13 C12 113.0(5)
C14 C13 H13A 109.0
C14 C13 H13B 109.0
C12 C13 H13A 109.0
C12 C13 H13B 109.0
H13A C13 H13B 107.8
C8 C9 H9A 107.6
C8 C9 H9B 107.6
C10 C9 C8 119.0(6)
C10 C9 H9A 107.6
C10 C9 H9B 107.6
H9A C9 H9B 107.0
C10 C11 H11 107.6
C17 C11 C10 109.9(5)
C17 C11 C12 108.9(5)
C17 C11 H11 107.6
C12 C11 C10 114.8(5)
C12 C11 H11 107.6
C18 C20 H20A 109.5
C18 C20 H20B 109.5
C18 C20 H20C 109.5
H20A C20 H20B 109.5
H20A C20 H20C 109.5
H20B C20 H20C 109.5
C26 O8 H8A 109.4
C22 O5 C42 116.0(5)
C28 C27 H27 104.9
C28 C27 C26 109.9(5)
C28 C27 C29 110.2(5)
C26 C27 H27 104.9
C26 C27 C29 120.7(5)
C29 C27 H27 104.9
C27 C28 H28 117.6
C23 C28 C27 124.8(6)
C23 C28 H28 117.6
C35 C36 H36 107.3
C35 C36 C26 109.4(5)
C35 C36 C37 112.1(5)
C26 C36 H36 107.3
C37 C36 H36 107.3
C37 C36 C26 113.3(5)
C28 C23 C24 120.1(5)
C28 C23 C22 117.9(6)
C24 C23 C22 122.0(6)
H31A C31 H31B 107.2
C30 C31 H31A 108.0
C30 C31 H31B 108.0
C32 C31 H31A 108.0
C32 C31 H31B 108.0
C32 C31 C30 117.3(6)
C36 C35 H35A 109.1
C36 C35 H35B 109.1
C36 C35 C34 112.7(5)
H35A C35 H35B 107.8
C34 C35 H35A 109.1
C34 C35 H35B 109.1
O8 C26 C27 106.3(4)
O8 C26 C36 109.3(5)
O8 C26 C25 102.1(5)
C36 C26 C27 114.4(5)
C25 C26 C27 113.8(5)
C25 C26 C36 109.9(5)
C35 C34 H34A 109.1
C35 C34 H34B 109.1
C35 C34 C33 112.3(5)
H34A C34 H34B 107.9
C33 C34 H34A 109.1
C33 C34 H34B 109.1
O7 C24 C23 120.8(5)
O7 C24 C25 119.8(5)
C23 C24 C25 119.3(6)
O5 C22 C23 112.8(6)
O6 C22 O5 123.7(6)
O6 C22 C23 123.3(6)
C27 C29 H29 106.9
C39 C29 C27 110.4(5)
C39 C29 H29 106.9
C30 C29 C27 115.1(5)
C30 C29 H29 106.9
C30 C29 C39 110.2(5)
C26 C25 H25 103.2
C26 C25 C33 115.1(5)
C24 C25 C26 114.5(5)
C24 C25 H25 103.2
C24 C25 C33 115.2(5)
C33 C25 H25 103.2
C29 C39 H39 107.8
C29 C39 C41 112.3(5)
C40 C39 C29 113.7(6)
C40 C39 H39 107.8
C40 C39 C41 107.4(5)
C41 C39 H39 107.8
C36 C37 H37A 109.5
C36 C37 H37B 109.5
C36 C37 H37C 109.5
H37A C37 H37B 109.5
H37A C37 H37C 109.5
H37B C37 H37C 109.5
C39 C40 H40A 109.5
C39 C40 H40B 109.5
C39 C40 H40C 109.5
H40A C40 H40B 109.5
H40A C40 H40C 109.5
H40B C40 H40C 109.5
O5 C42 H42A 109.5
O5 C42 H42B 109.5
O5 C42 H42C 109.5
H42A C42 H42B 109.5
H42A C42 H42C 109.5
H42B C42 H42C 109.5
C34 C33 H33 106.8
C34 C33 C32 112.2(5)
C25 C33 C34 106.6(5)
C25 C33 H33 106.8
C25 C33 C32 116.9(5)
C32 C33 H33 106.8
C31 C30 H30A 107.0
C31 C30 H30B 107.0
C29 C30 C31 121.2(6)
C29 C30 H30A 107.0
C29 C30 H30B 107.0
H30A C30 H30B 106.8
H38A C38 H38B 109.5
H38A C38 H38C 109.5
H38B C38 H38C 109.5
C32 C38 H38A 109.5
C32 C38 H38B 109.5
C32 C38 H38C 109.5
C31 C32 C33 114.8(5)
C31 C32 C38 110.1(5)
C31 C32 H32 107.9
C33 C32 H32 107.9
C38 C32 C33 108.0(5)
C38 C32 H32 107.9
C39 C41 H41A 109.5
C39 C41 H41B 109.5
C39 C41 H41C 109.5
H41A C41 H41B 109.5
H41A C41 H41C 109.5
H41B C41 H41C 109.5

loop_
_geom_bond_atom_site_label_1
_geom_bond_atom_site_label_2
_geom_bond_distance
O4 H4 0.8400
O4 C5 1.445(7)
O1 C1 1.327(7)
O1 C21 1.446(7)
O3 C3 1.240(7)
O2 C1 1.198(7)
C8 H8 1.0000
C8 C18 1.530(9)
C8 C6 1.569(9)
C8 C9 1.543(9)
C10 H10A 0.9900
C10 H10B 0.9900
C10 C9 1.530(9)
C10 C11 1.558(9)
C18 H18 1.0000
C18 C19 1.537(9)
C18 C20 1.520(9)
C14 H14A 0.9900
C14 H14B 0.9900
C14 C15 1.530(9)
C14 C13 1.535(10)
C2 C3 1.465(9)
C2 C1 1.493(9)
C2 C7 1.337(9)
C17 H17A 0.9800
C17 H17B 0.9800
C17 H17C 0.9800
C17 C11 1.520(9)
C12 H12 1.0000
C12 C4 1.539(9)
C12 C13 1.574(9)
C12 C11 1.548(9)
C3 C4 1.520(8)
C5 C15 1.554(8)
C5 C4 1.533(9)
C5 C6 1.558(9)
C15 H15 1.0000
C15 C16 1.518(9)
C4 H4A 1.0000
C6 H6 1.0000
C6 C7 1.501(8)
C7 H7 0.9500
C21 H21A 0.9800
C21 H21B 0.9800
C21 H21C 0.9800
C19 H19A 0.9800
C19 H19B 0.9800
C19 H19C 0.9800
C16 H16A 0.9800
C16 H16B 0.9800
C16 H16C 0.9800
C13 H13A 0.9900
C13 H13B 0.9900
C9 H9A 0.9900
C9 H9B 0.9900
C11 H11 1.0000
C20 H20A 0.9800
C20 H20B 0.9800
C20 H20C 0.9800
O7 C24 1.238(7)
O8 H8A 0.8400
O8 C26 1.450(7)
O5 C22 1.326(8)
O5 C42 1.450(8)
O6 C22 1.213(8)
C27 H27 1.0000
C27 C28 1.502(9)
C27 C26 1.562(9)
C27 C29 1.574(8)
C28 H28 0.9500
C28 C23 1.348(9)
C36 H36 1.0000
C36 C35 1.519(9)
C36 C26 1.554(8)
C36 C37 1.524(9)
C23 C24 1.471(9)
C23 C22 1.503(9)
C31 H31A 0.9900
C31 H31B 0.9900
C31 C30 1.542(9)
C31 C32 1.526(9)
C35 H35A 0.9900
C35 H35B 0.9900
C35 C34 1.540(9)
C26 C25 1.526(9)
C34 H34A 0.9900
C34 H34B 0.9900
C34 C33 1.559(9)
C24 C25 1.509(8)
C29 H29 1.0000
C29 C39 1.542(9)
C29 C30 1.538(9)
C25 H25 1.0000
C25 C33 1.548(9)
C39 H39 1.0000
C39 C40 1.525(10)
C39 C41 1.545(9)
C37 H37A 0.9800
C37 H37B 0.9800
C37 H37C 0.9800
C40 H40A 0.9800
C40 H40B 0.9800
C40 H40C 0.9800
C42 H42A 0.9800
C42 H42B 0.9800
C42 H42C 0.9800
C33 H33 1.0000
C33 C32 1.562(9)
C30 H30A 0.9900
C30 H30B 0.9900
C38 H38A 0.9800
C38 H38B 0.9800
C38 H38C 0.9800
C38 C32 1.530(9)
C32 H32 1.0000
C41 H41A 0.9800
C41 H41B 0.9800
C41 H41C 0.9800

loop_
_geom_torsion_atom_site_label_1
_geom_torsion_atom_site_label_2
_geom_torsion_atom_site_label_3
_geom_torsion_atom_site_label_4
_geom_torsion
O4 C5 C15 C14 -84.4(6)
O4 C5 C15 C16 40.4(7)
O4 C5 C4 C12 152.2(5)
O4 C5 C4 C3 -70.7(6)
O4 C5 C6 C8 -168.1(5)
O4 C5 C6 C7 63.5(6)
O3 C3 C4 C12 -56.2(8)
O3 C3 C4 C5 166.0(6)
C8 C6 C7 C2 -107.4(7)
C18 C8 C6 C5 138.3(6)
C18 C8 C6 C7 -93.5(6)
C18 C8 C9 C10 -169.7(5)
C2 C3 C4 C12 122.8(6)
C2 C3 C4 C5 -15.0(8)
C3 C2 C1 O1 142.7(6)
C3 C2 C1 O2 -38.7(9)
C3 C2 C7 C6 3.8(10)
C5 C6 C7 C2 25.6(8)
C1 C2 C3 O3 -9.0(9)
C1 C2 C3 C4 172.0(5)
C1 C2 C7 C6 -178.2(5)
C15 C14 C13 C12 36.8(7)
C15 C5 C4 C12 36.4(7)
C15 C5 C4 C3 173.5(5)
C15 C5 C6 C8 -46.8(7)
C15 C5 C6 C7 -175.2(5)
C4 C12 C13 C14 23.6(7)
C4 C12 C11 C10 37.3(8)
C4 C12 C11 C17 161.0(5)
C4 C5 C15 C14 27.2(7)
C4 C5 C15 C16 152.1(5)
C4 C5 C6 C8 79.9(7)
C4 C5 C6 C7 -48.5(7)
C6 C8 C18 C19 59.3(7)
C6 C8 C18 C20 -66.7(7)
C6 C8 C9 C10 60.3(7)
C6 C5 C15 C14 155.4(5)
C6 C5 C15 C16 -79.8(6)
C6 C5 C4 C12 -93.0(6)
C6 C5 C4 C3 44.1(7)
C7 C2 C3 O3 169.0(6)
C7 C2 C3 C4 -9.9(9)
C7 C2 C1 O1 -35.3(8)
C7 C2 C1 O2 143.3(7)
C21 O1 C1 O2 -0.7(9)
C21 O1 C1 C2 177.8(5)
C13 C14 C15 C5 -65.5(7)
C13 C14 C15 C16 168.3(5)
C13 C12 C4 C3 160.0(5)
C13 C12 C4 C5 -63.5(7)
C13 C12 C11 C10 161.3(5)
C13 C12 C11 C17 -75.0(6)
C9 C8 C18 C19 -71.7(7)
C9 C8 C18 C20 162.4(5)
C9 C8 C6 C5 -92.5(6)
C9 C8 C6 C7 35.7(7)
C9 C10 C11 C17 132.4(6)
C9 C10 C11 C12 -104.4(7)
C11 C10 C9 C8 34.9(8)
C11 C12 C4 C3 -73.6(7)
C11 C12 C4 C5 62.9(7)
C11 C12 C13 C14 -107.3(6)
O7 C24 C25 C26 172.5(5)
O7 C24 C25 C33 -50.6(7)
O8 C26 C25 C24 -73.8(6)
O8 C26 C25 C33 149.3(5)
C27 C28 C23 C24 6.8(9)
C27 C28 C23 C22 -174.6(5)
C27 C26 C25 C24 40.4(6)
C27 C26 C25 C33 -96.6(6)
C27 C29 C39 C40 -57.1(7)
C27 C29 C39 C41 -179.2(5)
C27 C29 C30 C31 50.2(8)
C28 C27 C26 O8 65.2(6)
C28 C27 C26 C36 -174.0(5)
C28 C27 C26 C25 -46.4(6)
C28 C27 C29 C39 -80.9(6)
C28 C27 C29 C30 44.7(7)
C28 C23 C24 O7 162.9(6)
C28 C23 C24 C25 -14.8(8)
C28 C23 C22 O5 150.8(5)
C28 C23 C22 O6 -24.9(9)
C36 C35 C34 C33 32.7(7)
C36 C26 C25 C24 170.2(5)
C36 C26 C25 C33 33.3(7)
C23 C24 C25 C26 -9.7(7)
C23 C24 C25 C33 127.2(6)
C35 C36 C26 O8 -80.6(6)
C35 C36 C26 C27 160.3(5)
C35 C36 C26 C25 30.7(6)
C35 C34 C33 C25 28.7(7)
C35 C34 C33 C32 -100.5(6)
C26 C27 C28 C23 23.7(7)
C26 C27 C29 C39 149.3(6)
C26 C27 C29 C30 -85.1(7)
C26 C36 C35 C34 -66.1(7)
C26 C25 C33 C34 -65.2(7)
C26 C25 C33 C32 61.3(7)
C34 C33 C32 C31 161.9(5)
C34 C33 C32 C38 -74.8(7)
C24 C23 C22 O5 -30.7(8)
C24 C23 C22 O6 153.6(6)
C24 C25 C33 C34 158.1(5)
C24 C25 C33 C32 -75.4(7)
C22 C23 C24 O7 -15.5(8)
C22 C23 C24 C25 166.7(5)
C29 C27 C28 C23 -111.7(6)
C29 C27 C26 O8 -164.8(5)
C29 C27 C26 C36 -44.0(7)
C29 C27 C26 C25 83.6(6)
C25 C33 C32 C31 38.2(8)
C25 C33 C32 C38 161.5(6)
C39 C29 C30 C31 175.9(6)
C37 C36 C35 C34 167.3(5)
C37 C36 C26 O8 45.2(7)
C37 C36 C26 C27 -73.9(7)
C37 C36 C26 C25 156.5(5)
C42 O5 C22 O6 -1.6(9)
C42 O5 C22 C23 -177.2(5)
C30 C31 C32 C33 -108.1(7)
C30 C31 C32 C38 129.7(6)
C30 C29 C39 C40 174.6(5)
C30 C29 C39 C41 52.5(7)
C32 C31 C30 C29 41.3(8)

loop_
_twin_individual_id
_twin_individual_mass_fraction_refined
1 0.8(4)
2 0.2(4)
